data_4346368
loop_
_publ_author_name
'Behrle, Andrew C.'
'Kerridge, Andrew'
'Walensky, Justin R.'

_publ_section_title
;
 Dithio- and Diselenophosphinate Thorium(IV) and Uranium(IV) Complexes:
 Molecular and Electronic Structures, Spectroscopy, and Transmetalation
 Reactivity.
;
_journal_issue 24
_journal_name_full 'Inorganic chemistry'
_journal_page_first 11625
_journal_page_last 11636
_journal_paper_doi 10.1021/acs.inorgchem.5b01342
_journal_volume 54
_journal_year 2015
_chemical_formula_sum 'C24 H54 I P3 Se6 U'
_chemical_formula_weight 1274.27
_space_group_crystal_system orthorhombic
_space_group_IT_number 33
_space_group_name_Hall 'P 2c -2n'
_space_group_name_H-M_alt 'P n a 21'
_atom_sites_solution_hydrogens geom
_audit_creation_method SHELXL-2014/7
_cell_angle_alpha 90
_cell_angle_beta 90
_cell_angle_gamma 90
_cell_formula_units_Z 8
_cell_length_a 22.001(2)
_cell_length_b 15.2676(17)
_cell_length_c 27.462(3)
_cell_measurement_reflns_used 9956
_cell_measurement_temperature 100(2)
_cell_measurement_theta_max 23.58
_cell_measurement_theta_min 2.37
_cell_volume 9224.6(17)
_computing_cell_refinement 'APEX2 (Bruker AXS, 2008)'
_computing_data_collection 'APEX2 (Bruker AXS, 2008)'
_computing_data_reduction 'APEX2 (Bruker AXS, 2008)'
_computing_molecular_graphics 'X-SEED, Barbour, 2001'
_computing_publication_material 'CIFTAB (Sheldrick, 2013)'
_computing_structure_refinement 'SHELXL-2013 (Sheldrick, 2013)'
_computing_structure_solution 'SHELXS-2013 (Sheldrick, 2013)'
_diffrn_ambient_temperature 100(2)
_diffrn_measured_fraction_theta_full 0.999
_diffrn_measured_fraction_theta_max 0.999
_diffrn_measurement_device_type 'Bruker APEXII CCD area detector'
_diffrn_measurement_method 'omega scans'
_diffrn_radiation_type MoK\a
_diffrn_radiation_wavelength 0.71073
_diffrn_reflns_av_R_equivalents 0.0397
_diffrn_reflns_av_unetI/netI 0.0358
_diffrn_reflns_Laue_measured_fraction_full 0.999
_diffrn_reflns_Laue_measured_fraction_max 0.999
_diffrn_reflns_limit_h_max 24
_diffrn_reflns_limit_h_min -24
_diffrn_reflns_limit_k_max 16
_diffrn_reflns_limit_k_min -16
_diffrn_reflns_limit_l_max 30
_diffrn_reflns_limit_l_min -30
_diffrn_reflns_number 75122
_diffrn_reflns_point_group_measured_fraction_full 0.998
_diffrn_reflns_point_group_measured_fraction_max 0.998
_diffrn_reflns_theta_full 23.321
_diffrn_reflns_theta_max 23.321
_diffrn_reflns_theta_min 1.526
_diffrn_standards_decay_% 0.0
_exptl_absorpt_coefficient_mu 9.039
_exptl_absorpt_correction_T_max 0.21
_exptl_absorpt_correction_T_min 0.14
_exptl_absorpt_correction_type multi-scan
_exptl_absorpt_process_details
;
 Data were corrected for decay and absorption using the program SADABS 
 (Sheldrick, G. M. (2003). SADABS. Version 2.10. University of
 G\"ottingen, Germany).
;
_exptl_crystal_colour red
_exptl_crystal_density_diffrn 1.835
_exptl_crystal_description plate
_exptl_crystal_F_000 4736
_exptl_crystal_size_max 0.250
_exptl_crystal_size_mid 0.250
_exptl_crystal_size_min 0.250
_refine_diff_density_max 1.213
_refine_diff_density_min -0.533
_refine_diff_density_rms 0.105
_refine_ls_abs_structure_details
;
 Flack x determined using 5574 quotients [(I+)-(I-)]/[(I+)+(I-)]
 (Parsons, Flack and Wagner, Acta Cryst. B69 (2013) 249-259).
;
_refine_ls_abs_structure_Flack 0.051(3)
_refine_ls_extinction_method none
_refine_ls_goodness_of_fit_ref 1.053
_refine_ls_hydrogen_treatment constr
_refine_ls_matrix_type full
_refine_ls_number_parameters 548
_refine_ls_number_reflns 13323
_refine_ls_number_restraints 1
_refine_ls_restrained_S_all 1.053
_refine_ls_R_factor_all 0.0281
_refine_ls_R_factor_gt 0.0241
_refine_ls_shift/su_max 0.079
_refine_ls_shift/su_mean 0.001
_refine_ls_structure_factor_coef Fsqd
_refine_ls_weighting_details 'w=1/[\s^2^(Fo^2^)+(0.0185P)^2^+26.0963P] where P=(Fo^2^+2Fc^2^)/3'
_refine_ls_weighting_scheme calc
_refine_ls_wR_factor_gt 0.0551
_refine_ls_wR_factor_ref 0.0560
_reflns_Friedel_coverage 0.950
_reflns_Friedel_fraction_full 0.996
_reflns_Friedel_fraction_max 0.996
_reflns_number_gt 12310
_reflns_number_total 13323
_reflns_threshold_expression 'I > 2\s(I)'
_cod_data_source_file ic5b01342_si_004.cif
_cod_data_source_block U[Se2PtBu2]3I
_cod_depositor_comments
;

2020-05-08
Z value and formula fixed to values more according to usual
chemical conventions.                 miguel
;
_cod_original_formula_sum 'C48 H108 I2 P6 Se12 U2'
_cod_original_formula_weight 2548.54
_cod_original_formula_units_Z 4
_cod_original_cell_volume 9224.5(18)
_cod_database_code 4346368
_shelx_shelxl_version_number 2014/7
_shelx_space_group_comment
;
The symmetry employed for this shelxl refinement is uniquely defined
by the following loop, which should always be used as a source of
symmetry information in preference to the above space-group names.
They are only intended as comments.
;
_shelx_estimated_absorpt_t_min 0.211
_shelx_estimated_absorpt_t_max 0.211

loop_
_space_group_symop_operation_xyz
'x, y, z'
'-x, -y, z+1/2'
'-x+1/2, y+1/2, z+1/2'
'x+1/2, -y+1/2, z'

loop_
_atom_site_label
_atom_site_type_symbol
_atom_site_fract_x
_atom_site_fract_y
_atom_site_fract_z
_atom_site_U_iso_or_equiv
_atom_site_adp_type
_atom_site_occupancy
_atom_site_site_symmetry_order
_atom_site_calc_flag
_atom_site_refinement_flags_posn
_atom_site_refinement_flags_adp
U1 U 0.05558(2) 0.29455(3) 0.13730(2) 0.01350(10) Uani 1 1 d . .
I1 I -0.00701(3) 0.13684(5) 0.18919(3) 0.02105(18) Uani 1 1 d . .
Se1 Se 0.02021(5) 0.16908(8) 0.06299(4) 0.0189(3) Uani 1 1 d . .
P1 P 0.09153(12) 0.2193(2) 0.01499(11) 0.0148(6) Uani 1 1 d . .
C1 C 0.0568(5) 0.2607(8) -0.0433(5) 0.022(3) Uani 1 1 d . .
U2 U 0.20087(2) 0.70902(3) 0.00831(2) 0.01238(10) Uani 1 1 d . .
I2 I 0.26630(3) 0.86589(5) -0.04263(3) 0.01959(18) Uani 1 1 d . .
Se2 Se 0.13610(5) 0.32594(7) 0.05399(4) 0.0150(3) Uani 1 1 d . .
P2 P -0.06220(12) 0.46273(18) 0.13900(12) 0.0149(6) Uani 1 1 d . .
C2 C 0.0072(7) 0.3285(11) -0.0284(5) 0.053(5) Uani 1 1 d . .
H2A H 0.0254 0.3731 -0.0073 0.080 Uiso 1 1 calc R U
H2B H -0.0255 0.2985 -0.0108 0.080 Uiso 1 1 calc R U
H2C H -0.0093 0.3564 -0.0576 0.080 Uiso 1 1 calc R U
Se3 Se 0.01396(5) 0.45370(7) 0.08807(4) 0.0148(2) Uani 1 1 d . .
P3 P 0.18527(13) 0.33917(19) 0.21338(11) 0.0143(7) Uani 1 1 d . .
C3 C 0.1044(6) 0.3061(9) -0.0746(5) 0.041(4) Uiso 1 1 d . .
H3A H 0.0843 0.3365 -0.1016 0.061 Uiso 1 1 calc R U
H3B H 0.1326 0.2624 -0.0877 0.061 Uiso 1 1 calc R U
H3C H 0.1268 0.3485 -0.0548 0.061 Uiso 1 1 calc R U
Se4 Se -0.04771(5) 0.36076(8) 0.19368(5) 0.0192(3) Uani 1 1 d . .
P4 P 0.16445(12) 0.7812(2) 0.13133(11) 0.0139(6) Uani 1 1 d . .
C4 C 0.0253(8) 0.1858(9) -0.0712(6) 0.056(5) Uani 1 1 d . .
H4A H -0.0063 0.2101 -0.0924 0.085 Uiso 1 1 calc R U
H4B H 0.0068 0.1451 -0.0479 0.085 Uiso 1 1 calc R U
H4C H 0.0553 0.1546 -0.0910 0.085 Uiso 1 1 calc R U
Se5 Se 0.15299(5) 0.20990(7) 0.19200(5) 0.0206(3) Uani 1 1 d . .
P5 P 0.31646(12) 0.53760(18) 0.00705(11) 0.0131(6) Uani 1 1 d . .
C5 C 0.1478(5) 0.1285(7) 0.0065(4) 0.016(2) Uani 1 1 d . .
Se6 Se 0.13417(5) 0.43460(7) 0.17019(4) 0.0159(3) Uani 1 1 d . .
P6 P 0.07138(13) 0.67423(19) -0.06847(11) 0.0147(7) Uani 1 1 d . .
C6 C 0.1727(5) 0.1045(8) 0.0559(5) 0.0271(10) Uani 1 1 d . .
H6A H 0.1390 0.0912 0.0780 0.041 Uiso 1 1 calc R U
H6B H 0.1962 0.1537 0.0689 0.041 Uiso 1 1 calc R U
H6C H 0.1990 0.0530 0.0529 0.041 Uiso 1 1 calc R U
Se7 Se 0.23637(5) 0.83171(8) 0.08387(4) 0.0182(3) Uani 1 1 d . .
C7 C 0.1174(6) 0.0471(8) -0.0158(5) 0.0276(11) Uani 1 1 d . .
H7A H 0.1424 -0.0047 -0.0093 0.041 Uiso 1 1 calc R U
H7B H 0.1133 0.0551 -0.0511 0.041 Uiso 1 1 calc R U
H7C H 0.0771 0.0390 -0.0013 0.041 Uiso 1 1 calc R U
Se8 Se 0.11837(5) 0.67790(7) 0.09049(4) 0.0144(3) Uani 1 1 d . .
C8 C 0.2012(5) 0.1591(9) -0.0277(5) 0.033(4) Uani 1 1 d . .
H8A H 0.2208 0.2110 -0.0137 0.050 Uiso 1 1 calc R U
H8B H 0.1850 0.1735 -0.0600 0.050 Uiso 1 1 calc R U
H8C H 0.2312 0.1119 -0.0307 0.050 Uiso 1 1 calc R U
Se9 Se 0.23942(5) 0.54768(7) 0.05664(4) 0.0138(2) Uani 1 1 d . .
C9 C -0.0643(5) 0.5720(7) 0.1705(4) 0.0167(10) Uani 1 1 d . .
Se10 Se 0.30319(5) 0.63935(7) -0.04781(4) 0.0166(3) Uani 1 1 d . .
C10 C 0.0013(5) 0.5870(8) 0.1906(5) 0.0271(10) Uani 1 1 d . .
H10A H 0.0010 0.6365 0.2133 0.041 Uiso 1 1 calc R U
H10B H 0.0289 0.5997 0.1635 0.041 Uiso 1 1 calc R U
H10C H 0.0150 0.5342 0.2076 0.041 Uiso 1 1 calc R U
Se11 Se 0.12268(5) 0.57265(7) -0.03037(4) 0.0157(3) Uani 1 1 d . .
C11 C -0.1092(6) 0.5720(8) 0.2138(4) 0.0276(11) Uani 1 1 d . .
H11A H -0.0991 0.6202 0.2359 0.041 Uiso 1 1 calc R U
H11B H -0.1063 0.5162 0.2312 0.041 Uiso 1 1 calc R U
H11C H -0.1507 0.5797 0.2016 0.041 Uiso 1 1 calc R U
Se12 Se 0.10323(5) 0.80122(7) -0.04279(4) 0.0186(3) Uani 1 1 d . .
C12 C -0.0786(6) 0.6469(7) 0.1348(5) 0.026(3) Uani 1 1 d . .
H12A H -0.1198 0.6392 0.1218 0.039 Uiso 1 1 calc R U
H12B H -0.0493 0.6460 0.1080 0.039 Uiso 1 1 calc R U
H12C H -0.0760 0.7031 0.1519 0.039 Uiso 1 1 calc R U
C13 C -0.1338(5) 0.4362(7) 0.1047(4) 0.014(3) Uani 1 1 d . .
C14 C -0.1886(5) 0.4445(7) 0.1368(4) 0.021(3) Uani 1 1 d . .
H14A H -0.2231 0.4144 0.1217 0.032 Uiso 1 1 calc R U
H14B H -0.1985 0.5066 0.1412 0.032 Uiso 1 1 calc R U
H14C H -0.1800 0.4180 0.1686 0.032 Uiso 1 1 calc R U
C15 C -0.1392(5) 0.4948(8) 0.0579(4) 0.024(3) Uani 1 1 d . .
H15A H -0.1749 0.4768 0.0390 0.035 Uiso 1 1 calc R U
H15B H -0.1026 0.4879 0.0380 0.035 Uiso 1 1 calc R U
H15C H -0.1435 0.5564 0.0675 0.035 Uiso 1 1 calc R U
C16 C -0.1286(5) 0.3411(7) 0.0878(5) 0.026(3) Uani 1 1 d . .
H16A H -0.1228 0.3029 0.1161 0.038 Uiso 1 1 calc R U
H16B H -0.0937 0.3352 0.0658 0.038 Uiso 1 1 calc R U
H16C H -0.1658 0.3242 0.0706 0.038 Uiso 1 1 calc R U
C17 C 0.2681(5) 0.3494(7) 0.1982(4) 0.0167(10) Uani 1 1 d . .
C18 C 0.2742(5) 0.3268(8) 0.1436(4) 0.0271(10) Uani 1 1 d . .
H18A H 0.2483 0.3661 0.1244 0.041 Uiso 1 1 calc R U
H18B H 0.2615 0.2661 0.1382 0.041 Uiso 1 1 calc R U
H18C H 0.3166 0.3339 0.1335 0.041 Uiso 1 1 calc R U
C19 C 0.3053(5) 0.2823(9) 0.2283(5) 0.034(3) Uani 1 1 d . .
H19A H 0.2842 0.2257 0.2284 0.051 Uiso 1 1 calc R U
H19B H 0.3095 0.3034 0.2618 0.051 Uiso 1 1 calc R U
H19C H 0.3456 0.2752 0.2138 0.051 Uiso 1 1 calc R U
C20 C 0.2894(6) 0.4438(8) 0.2045(5) 0.032(3) Uani 1 1 d . .
H20A H 0.3299 0.4506 0.1901 0.048 Uiso 1 1 calc R U
H20B H 0.2911 0.4582 0.2392 0.048 Uiso 1 1 calc R U
H20C H 0.2608 0.4834 0.1882 0.048 Uiso 1 1 calc R U
C21 C 0.1659(5) 0.3562(8) 0.2789(4) 0.022(3) Uani 1 1 d . .
C22 C 0.1929(6) 0.2835(9) 0.3105(5) 0.0276(11) Uani 1 1 d . .
H22A H 0.2365 0.2937 0.3148 0.041 Uiso 1 1 calc R U
H22B H 0.1866 0.2267 0.2946 0.041 Uiso 1 1 calc R U
H22C H 0.1729 0.2834 0.3424 0.041 Uiso 1 1 calc R U
C23 C 0.1860(8) 0.4464(10) 0.2955(6) 0.065(5) Uani 1 1 d . .
H23A H 0.1652 0.4614 0.3260 0.098 Uiso 1 1 calc R U
H23B H 0.1757 0.4896 0.2705 0.098 Uiso 1 1 calc R U
H23C H 0.2300 0.4464 0.3009 0.098 Uiso 1 1 calc R U
C24 C 0.0975(5) 0.3534(8) 0.2844(4) 0.0271(10) Uani 1 1 d . .
H24A H 0.0816 0.3009 0.2683 0.041 Uiso 1 1 calc R U
H24B H 0.0796 0.4056 0.2694 0.041 Uiso 1 1 calc R U
H24C H 0.0869 0.3518 0.3191 0.041 Uiso 1 1 calc R U
C25 C 0.1983(5) 0.7334(8) 0.1882(5) 0.0167(10) Uani 1 1 d . .
C26 C 0.2509(5) 0.6768(8) 0.1743(5) 0.0271(10) Uani 1 1 d . .
H26A H 0.2714 0.6560 0.2037 0.041 Uiso 1 1 calc R U
H26B H 0.2795 0.7108 0.1545 0.041 Uiso 1 1 calc R U
H26C H 0.2363 0.6266 0.1554 0.041 Uiso 1 1 calc R U
C27 C 0.2216(6) 0.8055(8) 0.2215(4) 0.024(3) Uani 1 1 d . .
H27A H 0.1872 0.8386 0.2346 0.035 Uiso 1 1 calc R U
H27B H 0.2480 0.8450 0.2029 0.035 Uiso 1 1 calc R U
H27C H 0.2448 0.7794 0.2483 0.035 Uiso 1 1 calc R U
C28 C 0.1522(5) 0.6746(8) 0.2146(4) 0.0276(11) Uani 1 1 d . .
H28A H 0.1377 0.6292 0.1922 0.041 Uiso 1 1 calc R U
H28B H 0.1178 0.7101 0.2256 0.041 Uiso 1 1 calc R U
H28C H 0.1718 0.6471 0.2427 0.041 Uiso 1 1 calc R U
C29 C 0.1103(5) 0.8733(7) 0.1429(4) 0.0167(10) Uani 1 1 d . .
C30 C 0.1422(5) 0.9563(7) 0.1618(4) 0.020(3) Uani 1 1 d . .
H30A H 0.1126 1.0039 0.1646 0.031 Uiso 1 1 calc R U
H30B H 0.1745 0.9733 0.1391 0.031 Uiso 1 1 calc R U
H30C H 0.1600 0.9443 0.1939 0.031 Uiso 1 1 calc R U
C31 C 0.0595(6) 0.8464(9) 0.1781(5) 0.035(4) Uani 1 1 d . .
H31A H 0.0767 0.8361 0.2105 0.053 Uiso 1 1 calc R U
H31B H 0.0401 0.7927 0.1663 0.053 Uiso 1 1 calc R U
H31C H 0.0292 0.8933 0.1799 0.053 Uiso 1 1 calc R U
C32 C 0.0809(5) 0.8964(8) 0.0934(5) 0.025(3) Uani 1 1 d . .
H32A H 0.0633 0.8435 0.0790 0.037 Uiso 1 1 calc R U
H32B H 0.1120 0.9202 0.0715 0.037 Uiso 1 1 calc R U
H32C H 0.0490 0.9402 0.0984 0.037 Uiso 1 1 calc R U
C33 C 0.3883(5) 0.5638(7) 0.0426(4) 0.020(3) Uani 1 1 d . .
C34 C 0.3923(5) 0.5065(8) 0.0873(4) 0.021(3) Uani 1 1 d . .
H34A H 0.3953 0.4449 0.0774 0.032 Uiso 1 1 calc R U
H34B H 0.3559 0.5148 0.1074 0.032 Uiso 1 1 calc R U
H34C H 0.4284 0.5226 0.1062 0.032 Uiso 1 1 calc R U
C35 C 0.4452(5) 0.5522(8) 0.0103(5) 0.026(3) Uani 1 1 d . .
H35A H 0.4805 0.5777 0.0268 0.039 Uiso 1 1 calc R U
H35B H 0.4389 0.5818 -0.0209 0.039 Uiso 1 1 calc R U
H35C H 0.4524 0.4897 0.0047 0.039 Uiso 1 1 calc R U
C36 C 0.3823(6) 0.6603(8) 0.0595(5) 0.0276(11) Uani 1 1 d . .
H36A H 0.4164 0.6750 0.0810 0.041 Uiso 1 1 calc R U
H36B H 0.3440 0.6679 0.0772 0.041 Uiso 1 1 calc R U
H36C H 0.3827 0.6991 0.0311 0.041 Uiso 1 1 calc R U
C37 C 0.3180(5) 0.4288(7) -0.0247(4) 0.017(3) Uani 1 1 d . .
C38 C 0.2542(5) 0.4129(8) -0.0432(5) 0.0276(11) Uani 1 1 d . .
H38A H 0.2438 0.4575 -0.0675 0.041 Uiso 1 1 calc R U
H38B H 0.2254 0.4161 -0.0160 0.041 Uiso 1 1 calc R U
H38C H 0.2520 0.3547 -0.0582 0.041 Uiso 1 1 calc R U
C39 C 0.3351(5) 0.3541(8) 0.0116(5) 0.0271(10) Uani 1 1 d . .
H39A H 0.3089 0.3575 0.0404 0.041 Uiso 1 1 calc R U
H39B H 0.3777 0.3605 0.0215 0.041 Uiso 1 1 calc R U
H39C H 0.3295 0.2972 -0.0043 0.041 Uiso 1 1 calc R U
C40 C 0.3611(5) 0.4290(8) -0.0686(4) 0.024(3) Uani 1 1 d . .
H40A H 0.3620 0.3704 -0.0831 0.036 Uiso 1 1 calc R U
H40B H 0.4020 0.4453 -0.0579 0.036 Uiso 1 1 calc R U
H40C H 0.3466 0.4714 -0.0927 0.036 Uiso 1 1 calc R U
C41 C 0.0912(5) 0.6674(7) -0.1365(4) 0.0167(10) Uani 1 1 d . .
C42 C 0.1585(5) 0.6810(8) -0.1405(4) 0.0271(10) Uani 1 1 d . .
H42A H 0.1733 0.6545 -0.1708 0.041 Uiso 1 1 calc R U
H42B H 0.1788 0.6536 -0.1127 0.041 Uiso 1 1 calc R U
H42C H 0.1674 0.7439 -0.1408 0.041 Uiso 1 1 calc R U
C43 C 0.0730(6) 0.5771(8) -0.1566(5) 0.0271(10) Uani 1 1 d . .
H43A H 0.0864 0.5720 -0.1905 0.041 Uiso 1 1 calc R U
H43B H 0.0287 0.5705 -0.1550 0.041 Uiso 1 1 calc R U
H43C H 0.0923 0.5310 -0.1371 0.041 Uiso 1 1 calc R U
C44 C 0.0602(6) 0.7431(8) -0.1655(5) 0.033(4) Uani 1 1 d . .
H44A H 0.0754 0.7996 -0.1537 0.050 Uiso 1 1 calc R U
H44B H 0.0161 0.7403 -0.1609 0.050 Uiso 1 1 calc R U
H44C H 0.0698 0.7370 -0.2002 0.050 Uiso 1 1 calc R U
C45 C -0.0109(5) 0.6619(7) -0.0540(4) 0.0167(10) Uani 1 1 d . .
C46 C -0.0352(5) 0.5745(8) -0.0698(5) 0.028(3) Uani 1 1 d . .
H46A H -0.0716 0.5603 -0.0508 0.041 Uiso 1 1 calc R U
H46B H -0.0042 0.5294 -0.0646 0.041 Uiso 1 1 calc R U
H46C H -0.0458 0.5769 -0.1045 0.041 Uiso 1 1 calc R U
C47 C -0.0486(6) 0.7350(8) -0.0768(5) 0.0271(10) Uani 1 1 d . .
H47A H -0.0471 0.7300 -0.1124 0.041 Uiso 1 1 calc R U
H47B H -0.0321 0.7919 -0.0669 0.041 Uiso 1 1 calc R U
H47C H -0.0908 0.7300 -0.0658 0.041 Uiso 1 1 calc R U
C48 C -0.0167(6) 0.6671(8) 0.0011(4) 0.0276(11) Uani 1 1 d . .
H48A H -0.0598 0.6650 0.0102 0.041 Uiso 1 1 calc R U
H48B H 0.0012 0.7220 0.0127 0.041 Uiso 1 1 calc R U
H48C H 0.0046 0.6175 0.0160 0.041 Uiso 1 1 calc R U

loop_
_atom_site_aniso_label
_atom_site_aniso_U_11
_atom_site_aniso_U_22
_atom_site_aniso_U_33
_atom_site_aniso_U_23
_atom_site_aniso_U_13
_atom_site_aniso_U_12
U1 0.0119(2) 0.0130(2) 0.0156(2) 0.0021(2) -0.00015(18) -0.00012(17)
I1 0.0198(4) 0.0174(4) 0.0259(5) 0.0058(4) 0.0028(4) -0.0022(3)
Se1 0.0155(6) 0.0198(6) 0.0214(7) -0.0013(6) 0.0021(5) -0.0069(5)
P1 0.0135(14) 0.0150(16) 0.0160(18) 0.0013(15) -0.0016(13) -0.0004(13)
C1 0.027(7) 0.016(6) 0.023(7) 0.000(5) -0.008(6) 0.001(5)
U2 0.0118(2) 0.0124(2) 0.0130(2) 0.0000(2) -0.00067(18) -0.00047(17)
I2 0.0210(4) 0.0149(4) 0.0229(4) 0.0035(4) 0.0034(4) -0.0023(3)
Se2 0.0144(6) 0.0144(6) 0.0160(6) 0.0002(5) 0.0009(5) -0.0026(5)
P2 0.0112(14) 0.0164(15) 0.0170(16) 0.0026(14) -0.0002(14) 0.0008(12)
C2 0.065(11) 0.071(11) 0.024(8) 0.001(8) -0.006(7) 0.051(9)
Se3 0.0137(6) 0.0154(6) 0.0152(6) 0.0024(5) 0.0014(5) 0.0014(5)
P3 0.0130(15) 0.0152(16) 0.0145(17) 0.0002(13) -0.0002(13) 0.0010(12)
Se4 0.0143(6) 0.0222(7) 0.0210(7) 0.0091(6) 0.0045(6) 0.0025(5)
P4 0.0142(14) 0.0137(16) 0.0138(17) -0.0024(15) -0.0011(13) -0.0011(12)
C4 0.080(12) 0.039(9) 0.050(10) 0.007(8) -0.048(9) -0.015(8)
Se5 0.0232(6) 0.0137(6) 0.0248(7) 0.0043(6) -0.0087(6) -0.0019(5)
P5 0.0124(14) 0.0119(15) 0.0150(16) 0.0017(14) 0.0002(14) 0.0012(11)
C5 0.019(6) 0.016(6) 0.014(6) 0.002(5) 0.005(5) 0.001(5)
Se6 0.0150(6) 0.0124(6) 0.0203(7) 0.0008(5) -0.0023(5) 0.0012(5)
P6 0.0109(15) 0.0160(16) 0.0171(17) -0.0025(13) -0.0008(13) 0.0000(13)
C6 0.026(2) 0.034(3) 0.021(2) -0.002(2) 0.0010(19) 0.0047(19)
Se7 0.0177(6) 0.0189(6) 0.0179(7) -0.0051(5) 0.0029(5) -0.0058(5)
C7 0.030(3) 0.030(3) 0.023(3) 0.001(2) 0.000(2) 0.002(2)
Se8 0.0141(6) 0.0152(6) 0.0139(6) -0.0010(5) 0.0004(5) -0.0032(5)
C8 0.019(7) 0.033(8) 0.048(10) 0.001(7) 0.015(6) 0.004(6)
Se9 0.0141(6) 0.0150(6) 0.0122(6) 0.0010(5) 0.0015(5) 0.0007(5)
C9 0.014(2) 0.019(2) 0.017(3) -0.001(2) 0.0006(19) 0.0003(19)
Se10 0.0143(6) 0.0168(6) 0.0185(6) 0.0050(5) 0.0028(5) 0.0024(5)
C10 0.026(2) 0.034(3) 0.021(2) -0.002(2) 0.0010(19) 0.0047(19)
Se11 0.0135(6) 0.0122(6) 0.0216(7) -0.0009(5) -0.0033(5) 0.0009(5)
C11 0.030(3) 0.030(3) 0.023(3) 0.001(2) 0.000(2) 0.002(2)
Se12 0.0216(6) 0.0121(6) 0.0221(7) 0.0007(5) -0.0085(5) 0.0001(5)
C12 0.037(7) 0.014(6) 0.026(7) 0.001(5) 0.001(6) 0.002(5)
C13 0.017(6) 0.008(6) 0.017(6) 0.003(5) -0.005(5) -0.004(5)
C14 0.015(6) 0.022(7) 0.026(7) 0.004(6) -0.003(6) -0.003(5)
C15 0.022(7) 0.022(7) 0.026(8) 0.001(6) -0.010(6) 0.005(5)
C16 0.011(6) 0.025(7) 0.041(8) -0.010(6) 0.000(6) -0.009(5)
C17 0.014(2) 0.019(2) 0.017(3) -0.001(2) 0.0006(19) 0.0003(19)
C18 0.026(2) 0.034(3) 0.021(2) -0.002(2) 0.0010(19) 0.0047(19)
C19 0.015(6) 0.053(9) 0.034(8) 0.021(7) 0.009(6) 0.012(6)
C20 0.028(7) 0.029(7) 0.039(8) -0.008(6) 0.015(6) -0.012(6)
C21 0.016(6) 0.023(7) 0.026(7) 0.004(5) 0.000(5) -0.002(5)
C22 0.030(3) 0.030(3) 0.023(3) 0.001(2) 0.000(2) 0.002(2)
C23 0.087(13) 0.065(12) 0.044(10) -0.034(9) 0.022(9) -0.029(10)
C24 0.026(2) 0.034(3) 0.021(2) -0.002(2) 0.0010(19) 0.0047(19)
C25 0.014(2) 0.019(2) 0.017(3) -0.001(2) 0.0006(19) 0.0003(19)
C26 0.026(2) 0.034(3) 0.021(2) -0.002(2) 0.0010(19) 0.0047(19)
C27 0.026(7) 0.019(7) 0.026(7) -0.004(6) -0.006(6) 0.005(5)
C28 0.030(3) 0.030(3) 0.023(3) 0.001(2) 0.000(2) 0.002(2)
C29 0.014(2) 0.019(2) 0.017(3) -0.001(2) 0.0006(19) 0.0003(19)
C30 0.027(7) 0.010(6) 0.024(7) -0.012(5) -0.008(5) 0.006(5)
C31 0.029(8) 0.029(8) 0.049(10) 0.001(7) 0.007(6) 0.008(6)
C32 0.017(6) 0.023(7) 0.034(8) -0.010(6) -0.016(6) 0.004(5)
C33 0.014(6) 0.017(6) 0.028(7) 0.000(5) -0.003(5) 0.005(5)
C34 0.014(6) 0.026(7) 0.024(7) -0.002(6) -0.002(5) 0.007(5)
C35 0.019(6) 0.031(7) 0.028(7) 0.004(6) -0.001(6) -0.001(5)
C36 0.030(3) 0.030(3) 0.023(3) 0.001(2) 0.000(2) 0.002(2)
C37 0.016(6) 0.013(6) 0.020(6) -0.004(5) 0.004(5) 0.004(5)
C38 0.030(3) 0.030(3) 0.023(3) 0.001(2) 0.000(2) 0.002(2)
C39 0.026(2) 0.034(3) 0.021(2) -0.002(2) 0.0010(19) 0.0047(19)
C40 0.016(6) 0.036(7) 0.020(6) 0.001(6) 0.006(5) 0.011(5)
C41 0.014(2) 0.019(2) 0.017(3) -0.001(2) 0.0006(19) 0.0003(19)
C42 0.026(2) 0.034(3) 0.021(2) -0.002(2) 0.0010(19) 0.0047(19)
C43 0.026(2) 0.034(3) 0.021(2) -0.002(2) 0.0010(19) 0.0047(19)
C44 0.045(8) 0.038(9) 0.017(7) 0.010(6) 0.008(6) 0.006(6)
C45 0.014(2) 0.019(2) 0.017(3) -0.001(2) 0.0006(19) 0.0003(19)
C46 0.020(7) 0.034(8) 0.029(7) -0.012(6) 0.007(6) -0.003(6)
C47 0.026(2) 0.034(3) 0.021(2) -0.002(2) 0.0010(19) 0.0047(19)
C48 0.030(3) 0.030(3) 0.023(3) 0.001(2) 0.000(2) 0.002(2)

loop_
_atom_type_symbol
_atom_type_description
_atom_type_scat_dispersion_real
_atom_type_scat_dispersion_imag
_atom_type_scat_source
C C 0.0033 0.0016 'International Tables Vol C Tables 4.2.6.8 and 6.1.1.4'
H H 0.0000 0.0000 'International Tables Vol C Tables 4.2.6.8 and 6.1.1.4'
P P 0.1023 0.0942 'International Tables Vol C Tables 4.2.6.8 and 6.1.1.4'
Se Se -0.0929 2.2259 'International Tables Vol C Tables 4.2.6.8 and 6.1.1.4'
I I -0.4742 1.8119 'International Tables Vol C Tables 4.2.6.8 and 6.1.1.4'
U U -9.6767 9.6646 'International Tables Vol C Tables 4.2.6.8 and 6.1.1.4'

loop_
_geom_angle_atom_site_label_1
_geom_angle_atom_site_label_2
_geom_angle_atom_site_label_3
_geom_angle
Se6 U1 Se1 150.04(4)
Se6 U1 Se5 74.21(3)
Se1 U1 Se5 105.44(4)
Se6 U1 Se3 73.61(3)
Se1 U1 Se3 98.00(4)
Se5 U1 Se3 146.60(3)
Se6 U1 Se4 92.50(4)
Se1 U1 Se4 113.01(4)
Se5 U1 Se4 116.76(4)
Se3 U1 Se4 73.45(3)
Se6 U1 Se2 76.23(3)
Se1 U1 Se2 73.84(3)
Se5 U1 Se2 91.74(4)
Se3 U1 Se2 72.13(3)
Se4 U1 Se2 145.53(4)
Se6 U1 I1 133.76(3)
Se1 U1 I1 72.15(3)
Se5 U1 I1 75.36(3)
Se3 U1 I1 135.54(3)
Se4 U1 I1 71.48(3)
Se2 U1 I1 138.53(3)
P1 Se1 U1 90.01(9)
C5 P1 C1 114.3(6)
C5 P1 Se2 108.4(4)
C1 P1 Se2 110.4(4)
C5 P1 Se1 106.9(4)
C1 P1 Se1 109.8(4)
Se2 P1 Se1 106.74(14)
C3 C1 C4 111.5(13)
C3 C1 C2 109.2(11)
C4 C1 C2 108.0(12)
C3 C1 P1 110.7(9)
C4 C1 P1 110.8(9)
C2 C1 P1 106.5(10)
Se11 U2 Se7 152.15(4)
Se11 U2 Se9 74.56(3)
Se7 U2 Se9 98.12(4)
Se11 U2 Se12 74.60(3)
Se7 U2 Se12 103.29(4)
Se9 U2 Se12 146.70(3)
Se11 U2 Se10 90.14(3)
Se7 U2 Se10 113.82(3)
Se9 U2 Se10 73.14(3)
Se12 U2 Se10 119.12(4)
Se11 U2 Se8 78.39(3)
Se7 U2 Se8 73.81(3)
Se9 U2 Se8 72.18(3)
Se12 U2 Se8 89.58(4)
Se10 U2 Se8 145.23(3)
Se11 U2 I2 131.22(3)
Se7 U2 I2 72.63(3)
Se9 U2 I2 135.67(3)
Se12 U2 I2 75.81(3)
Se10 U2 I2 71.86(3)
Se8 U2 I2 138.87(3)
P1 Se2 U1 89.40(9)
C13 P2 C9 113.7(5)
C13 P2 Se4 108.2(3)
C9 P2 Se4 108.6(4)
C13 P2 Se3 108.0(4)
C9 P2 Se3 111.7(4)
Se4 P2 Se3 106.42(12)
C1 C2 H2A 109.5
C1 C2 H2B 109.5
H2A C2 H2B 109.5
C1 C2 H2C 109.5
H2A C2 H2C 109.5
H2B C2 H2C 109.5
P2 Se3 U1 89.81(8)
C21 P3 C17 115.1(5)
C21 P3 Se5 108.1(4)
C17 P3 Se5 109.4(4)
C21 P3 Se6 108.2(4)
C17 P3 Se6 108.8(4)
Se5 P3 Se6 106.84(13)
C1 C3 H3A 109.5
C1 C3 H3B 109.5
H3A C3 H3B 109.5
C1 C3 H3C 109.5
H3A C3 H3C 109.5
H3B C3 H3C 109.5
P2 Se4 U1 89.76(9)
C29 P4 C25 113.8(5)
C29 P4 Se8 109.5(4)
C25 P4 Se8 109.3(4)
C29 P4 Se7 107.2(4)
C25 P4 Se7 110.2(4)
Se8 P4 Se7 106.50(14)
C1 C4 H4A 109.5
C1 C4 H4B 109.5
H4A C4 H4B 109.5
C1 C4 H4C 109.5
H4A C4 H4C 109.5
H4B C4 H4C 109.5
P3 Se5 U1 88.67(9)
C37 P5 C33 114.2(5)
C37 P5 Se9 111.5(4)
C33 P5 Se9 108.1(4)
C37 P5 Se10 108.2(4)
C33 P5 Se10 108.4(4)
Se9 P5 Se10 106.07(12)
C6 C5 C7 108.7(10)
C6 C5 C8 109.7(10)
C7 C5 C8 109.1(10)
C6 C5 P1 107.9(8)
C7 C5 P1 111.1(8)
C8 C5 P1 110.3(8)
P3 Se6 U1 89.09(8)
C45 P6 C41 115.0(5)
C45 P6 Se12 109.5(4)
C41 P6 Se12 106.9(4)
C45 P6 Se11 109.2(4)
C41 P6 Se11 108.0(4)
Se12 P6 Se11 108.09(14)
C5 C6 H6A 109.5
C5 C6 H6B 109.5
H6A C6 H6B 109.5
C5 C6 H6C 109.5
H6A C6 H6C 109.5
H6B C6 H6C 109.5
P4 Se7 U2 90.22(9)
C5 C7 H7A 109.5
C5 C7 H7B 109.5
H7A C7 H7B 109.5
C5 C7 H7C 109.5
H7A C7 H7C 109.5
H7B C7 H7C 109.5
P4 Se8 U2 89.48(9)
C5 C8 H8A 109.5
C5 C8 H8B 109.5
H8A C8 H8B 109.5
C5 C8 H8C 109.5
H8A C8 H8C 109.5
H8B C8 H8C 109.5
P5 Se9 U2 90.08(8)
C12 C9 C11 111.0(9)
C12 C9 C10 107.8(9)
C11 C9 C10 108.6(9)
C12 C9 P2 111.8(8)
C11 C9 P2 111.7(8)
C10 C9 P2 105.7(7)
P5 Se10 U2 89.89(8)
C9 C10 H10A 109.5
C9 C10 H10B 109.5
H10A C10 H10B 109.5
C9 C10 H10C 109.5
H10A C10 H10C 109.5
H10B C10 H10C 109.5
P6 Se11 U2 88.41(9)
C9 C11 H11A 109.5
C9 C11 H11B 109.5
H11A C11 H11B 109.5
C9 C11 H11C 109.5
H11A C11 H11C 109.5
H11B C11 H11C 109.5
P6 Se12 U2 87.89(9)
C9 C12 H12A 109.5
C9 C12 H12B 109.5
H12A C12 H12B 109.5
C9 C12 H12C 109.5
H12A C12 H12C 109.5
H12B C12 H12C 109.5
C14 C13 C16 108.6(9)
C14 C13 C15 111.8(9)
C16 C13 C15 107.3(9)
C14 C13 P2 111.2(8)
C16 C13 P2 107.1(7)
C15 C13 P2 110.5(7)
C13 C14 H14A 109.5
C13 C14 H14B 109.5
H14A C14 H14B 109.5
C13 C14 H14C 109.5
H14A C14 H14C 109.5
H14B C14 H14C 109.5
C13 C15 H15A 109.5
C13 C15 H15B 109.5
H15A C15 H15B 109.5
C13 C15 H15C 109.5
H15A C15 H15C 109.5
H15B C15 H15C 109.5
C13 C16 H16A 109.5
C13 C16 H16B 109.5
H16A C16 H16B 109.5
C13 C16 H16C 109.5
H16A C16 H16C 109.5
H16B C16 H16C 109.5
C20 C17 C18 107.1(10)
C20 C17 C19 113.7(10)
C18 C17 C19 109.0(10)
C20 C17 P3 110.6(8)
C18 C17 P3 106.4(7)
C19 C17 P3 109.8(8)
C17 C18 H18A 109.5
C17 C18 H18B 109.5
H18A C18 H18B 109.5
C17 C18 H18C 109.5
H18A C18 H18C 109.5
H18B C18 H18C 109.5
C17 C19 H19A 109.5
C17 C19 H19B 109.5
H19A C19 H19B 109.5
C17 C19 H19C 109.5
H19A C19 H19C 109.5
H19B C19 H19C 109.5
C17 C20 H20A 109.5
C17 C20 H20B 109.5
H20A C20 H20B 109.5
C17 C20 H20C 109.5
H20A C20 H20C 109.5
H20B C20 H20C 109.5
C24 C21 C23 106.6(11)
C24 C21 C22 108.0(10)
C23 C21 C22 112.0(11)
C24 C21 P3 108.6(8)
C23 C21 P3 110.5(9)
C22 C21 P3 110.9(8)
C21 C22 H22A 109.5
C21 C22 H22B 109.5
H22A C22 H22B 109.5
C21 C22 H22C 109.5
H22A C22 H22C 109.5
H22B C22 H22C 109.5
C21 C23 H23A 109.5
C21 C23 H23B 109.5
H23A C23 H23B 109.5
C21 C23 H23C 109.5
H23A C23 H23C 109.5
H23B C23 H23C 109.5
C21 C24 H24A 109.5
C21 C24 H24B 109.5
H24A C24 H24B 109.5
C21 C24 H24C 109.5
H24A C24 H24C 109.5
H24B C24 H24C 109.5
C26 C25 C27 108.1(10)
C26 C25 C28 107.1(10)
C27 C25 C28 111.3(11)
C26 C25 P4 108.6(9)
C27 C25 P4 110.6(8)
C28 C25 P4 111.0(8)
C25 C26 H26A 109.5
C25 C26 H26B 109.5
H26A C26 H26B 109.5
C25 C26 H26C 109.5
H26A C26 H26C 109.5
H26B C26 H26C 109.5
C25 C27 H27A 109.5
C25 C27 H27B 109.5
H27A C27 H27B 109.5
C25 C27 H27C 109.5
H27A C27 H27C 109.5
H27B C27 H27C 109.5
C25 C28 H28A 109.5
C25 C28 H28B 109.5
H28A C28 H28B 109.5
C25 C28 H28C 109.5
H28A C28 H28C 109.5
H28B C28 H28C 109.5
C31 C29 C30 109.8(10)
C31 C29 C32 108.1(10)
C30 C29 C32 107.5(9)
C31 C29 P4 111.7(8)
C30 C29 P4 112.7(7)
C32 C29 P4 106.8(8)
C29 C30 H30A 109.5
C29 C30 H30B 109.5
H30A C30 H30B 109.5
C29 C30 H30C 109.5
H30A C30 H30C 109.5
H30B C30 H30C 109.5
C29 C31 H31A 109.5
C29 C31 H31B 109.5
H31A C31 H31B 109.5
C29 C31 H31C 109.5
H31A C31 H31C 109.5
H31B C31 H31C 109.5
C29 C32 H32A 109.5
C29 C32 H32B 109.5
H32A C32 H32B 109.5
C29 C32 H32C 109.5
H32A C32 H32C 109.5
H32B C32 H32C 109.5
C34 C33 C35 110.6(9)
C34 C33 C36 108.1(10)
C35 C33 C36 110.5(10)
C34 C33 P5 110.2(8)
C35 C33 P5 110.9(8)
C36 C33 P5 106.5(8)
C33 C34 H34A 109.5
C33 C34 H34B 109.5
H34A C34 H34B 109.5
C33 C34 H34C 109.5
H34A C34 H34C 109.5
H34B C34 H34C 109.5
C33 C35 H35A 109.5
C33 C35 H35B 109.5
H35A C35 H35B 109.5
C33 C35 H35C 109.5
H35A C35 H35C 109.5
H35B C35 H35C 109.5
C33 C36 H36A 109.5
C33 C36 H36B 109.5
H36A C36 H36B 109.5
C33 C36 H36C 109.5
H36A C36 H36C 109.5
H36B C36 H36C 109.5
C38 C37 C40 108.0(10)
C38 C37 C39 108.8(9)
C40 C37 C39 110.7(9)
C38 C37 P5 106.4(8)
C40 C37 P5 112.0(8)
C39 C37 P5 110.8(8)
C37 C38 H38A 109.5
C37 C38 H38B 109.5
H38A C38 H38B 109.5
C37 C38 H38C 109.5
H38A C38 H38C 109.5
H38B C38 H38C 109.5
C37 C39 H39A 109.5
C37 C39 H39B 109.5
H39A C39 H39B 109.5
C37 C39 H39C 109.5
H39A C39 H39C 109.5
H39B C39 H39C 109.5
C37 C40 H40A 109.5
C37 C40 H40B 109.5
H40A C40 H40B 109.5
C37 C40 H40C 109.5
H40A C40 H40C 109.5
H40B C40 H40C 109.5
C42 C41 C43 110.8(9)
C42 C41 C44 106.8(10)
C43 C41 C44 111.5(10)
C42 C41 P6 106.8(8)
C43 C41 P6 109.8(8)
C44 C41 P6 111.0(8)
C41 C42 H42A 109.5
C41 C42 H42B 109.5
H42A C42 H42B 109.5
C41 C42 H42C 109.5
H42A C42 H42C 109.5
H42B C42 H42C 109.5
C41 C43 H43A 109.5
C41 C43 H43B 109.5
H43A C43 H43B 109.5
C41 C43 H43C 109.5
H43A C43 H43C 109.5
H43B C43 H43C 109.5
C41 C44 H44A 109.5
C41 C44 H44B 109.5
H44A C44 H44B 109.5
C41 C44 H44C 109.5
H44A C44 H44C 109.5
H44B C44 H44C 109.5
C46 C45 C48 107.7(10)
C46 C45 C47 109.7(10)
C48 C45 C47 108.9(10)
C46 C45 P6 112.0(8)
C48 C45 P6 106.8(8)
C47 C45 P6 111.6(8)
C45 C46 H46A 109.5
C45 C46 H46B 109.5
H46A C46 H46B 109.5
C45 C46 H46C 109.5
H46A C46 H46C 109.5
H46B C46 H46C 109.5
C45 C47 H47A 109.5
C45 C47 H47B 109.5
H47A C47 H47B 109.5
C45 C47 H47C 109.5
H47A C47 H47C 109.5
H47B C47 H47C 109.5
C45 C48 H48A 109.5
C45 C48 H48B 109.5
H48A C48 H48B 109.5
C45 C48 H48C 109.5
H48A C48 H48C 109.5
H48B C48 H48C 109.5

loop_
_geom_bond_atom_site_label_1
_geom_bond_atom_site_label_2
_geom_bond_distance
U1 Se6 2.8945(12)
U1 Se1 2.9051(13)
U1 Se5 2.9189(12)
U1 Se3 2.9276(12)
U1 Se4 2.9299(12)
U1 Se2 2.9330(12)
U1 I1 3.1185(9)
Se1 P1 2.188(3)
P1 C5 1.873(11)
P1 C1 1.884(14)
P1 Se2 2.182(3)
C1 C3 1.522(19)
C1 C4 1.541(18)
C1 C2 1.558(17)
U2 Se11 2.9022(12)
U2 Se7 2.9024(12)
U2 Se9 2.9237(12)
U2 Se12 2.9268(12)
U2 Se10 2.9280(12)
U2 Se8 2.9348(12)
U2 I2 3.1250(9)
P2 C13 1.879(11)
P2 C9 1.879(11)
P2 Se4 2.186(3)
P2 Se3 2.187(3)
C2 H2A 0.9800
C2 H2B 0.9800
C2 H2C 0.9800
P3 C21 1.868(12)
P3 C17 1.875(11)
P3 Se5 2.178(3)
P3 Se6 2.189(3)
C3 H3A 0.9800
C3 H3B 0.9800
C3 H3C 0.9800
P4 C29 1.870(11)
P4 C25 1.878(14)
P4 Se8 2.185(3)
P4 Se7 2.190(3)
C4 H4A 0.9800
C4 H4B 0.9800
C4 H4C 0.9800
P5 C37 1.876(11)
P5 C33 1.899(11)
P5 Se9 2.180(3)
P5 Se10 2.184(3)
C5 C6 1.507(16)
C5 C7 1.540(16)
C5 C8 1.575(16)
P6 C45 1.863(11)
P6 C41 1.920(12)
P6 Se12 2.179(3)
P6 Se11 2.185(3)
C6 H6A 0.9800
C6 H6B 0.9800
C6 H6C 0.9800
C7 H7A 0.9800
C7 H7B 0.9800
C7 H7C 0.9800
C8 H8A 0.9800
C8 H8B 0.9800
C8 H8C 0.9800
C9 C12 1.539(16)
C9 C11 1.545(16)
C9 C10 1.561(16)
C10 H10A 0.9800
C10 H10B 0.9800
C10 H10C 0.9800
C11 H11A 0.9800
C11 H11B 0.9800
C11 H11C 0.9800
C12 H12A 0.9800
C12 H12B 0.9800
C12 H12C 0.9800
C13 C14 1.498(15)
C13 C16 1.530(15)
C13 C15 1.572(15)
C14 H14A 0.9800
C14 H14B 0.9800
C14 H14C 0.9800
C15 H15A 0.9800
C15 H15B 0.9800
C15 H15C 0.9800
C16 H16A 0.9800
C16 H16B 0.9800
C16 H16C 0.9800
C17 C20 1.526(15)
C17 C18 1.544(16)
C17 C19 1.551(16)
C18 H18A 0.9800
C18 H18B 0.9800
C18 H18C 0.9800
C19 H19A 0.9800
C19 H19B 0.9800
C19 H19C 0.9800
C20 H20A 0.9800
C20 H20B 0.9800
C20 H20C 0.9800
C21 C24 1.513(15)
C21 C23 1.516(18)
C21 C22 1.530(17)
C22 H22A 0.9800
C22 H22B 0.9800
C22 H22C 0.9800
C23 H23A 0.9800
C23 H23B 0.9800
C23 H23C 0.9800
C24 H24A 0.9800
C24 H24B 0.9800
C24 H24C 0.9800
C25 C26 1.494(16)
C25 C27 1.521(17)
C25 C28 1.534(17)
C26 H26A 0.9800
C26 H26B 0.9800
C26 H26C 0.9800
C27 H27A 0.9800
C27 H27B 0.9800
C27 H27C 0.9800
C28 H28A 0.9800
C28 H28B 0.9800
C28 H28C 0.9800
C29 C31 1.535(17)
C29 C30 1.539(15)
C29 C32 1.545(16)
C30 H30A 0.9800
C30 H30B 0.9800
C30 H30C 0.9800
C31 H31A 0.9800
C31 H31B 0.9800
C31 H31C 0.9800
C32 H32A 0.9800
C32 H32B 0.9800
C32 H32C 0.9800
C33 C34 1.512(16)
C33 C35 1.545(16)
C33 C36 1.551(16)
C34 H34A 0.9800
C34 H34B 0.9800
C34 H34C 0.9800
C35 H35A 0.9800
C35 H35B 0.9800
C35 H35C 0.9800
C36 H36A 0.9800
C36 H36B 0.9800
C36 H36C 0.9800
C37 C38 1.513(16)
C37 C40 1.533(15)
C37 C39 1.560(16)
C38 H38A 0.9800
C38 H38B 0.9800
C38 H38C 0.9800
C39 H39A 0.9800
C39 H39B 0.9800
C39 H39C 0.9800
C40 H40A 0.9800
C40 H40B 0.9800
C40 H40C 0.9800
C41 C42 1.500(15)
C41 C43 1.539(16)
C41 C44 1.561(16)
C42 H42A 0.9800
C42 H42B 0.9800
C42 H42C 0.9800
C43 H43A 0.9800
C43 H43B 0.9800
C43 H43C 0.9800
C44 H44A 0.9800
C44 H44B 0.9800
C44 H44C 0.9800
C45 C46 1.501(16)
C45 C48 1.523(16)
C45 C47 1.524(16)
C46 H46A 0.9800
C46 H46B 0.9800
C46 H46C 0.9800
C47 H47A 0.9800
C47 H47B 0.9800
C47 H47C 0.9800
C48 H48A 0.9800
C48 H48B 0.9800
C48 H48C 0.9800

loop_
_geom_torsion_atom_site_label_1
_geom_torsion_atom_site_label_2
_geom_torsion_atom_site_label_3
_geom_torsion_atom_site_label_4
_geom_torsion
C5 P1 C1 C3 -66.9(10)
Se2 P1 C1 C3 55.6(10)
Se1 P1 C1 C3 173.1(8)
C5 P1 C1 C4 57.3(12)
Se2 P1 C1 C4 179.9(9)
Se1 P1 C1 C4 -62.7(11)
C5 P1 C1 C2 174.5(9)
Se2 P1 C1 C2 -62.9(10)
Se1 P1 C1 C2 54.5(10)
C1 P1 C5 C6 178.4(8)
Se2 P1 C5 C6 54.8(8)
Se1 P1 C5 C6 -59.9(8)
C1 P1 C5 C7 -62.6(10)
Se2 P1 C5 C7 173.8(7)
Se1 P1 C5 C7 59.1(8)
C1 P1 C5 C8 58.5(10)
Se2 P1 C5 C8 -65.1(9)
Se1 P1 C5 C8 -179.9(7)
C13 P2 C9 C12 -55.6(9)
Se4 P2 C9 C12 -176.2(7)
Se3 P2 C9 C12 66.8(8)
C13 P2 C9 C11 69.4(9)
Se4 P2 C9 C11 -51.1(8)
Se3 P2 C9 C11 -168.2(7)
C13 P2 C9 C10 -172.7(7)
Se4 P2 C9 C10 66.8(8)
Se3 P2 C9 C10 -50.2(8)
C9 P2 C13 C14 -53.3(9)
Se4 P2 C13 C14 67.5(8)
Se3 P2 C13 C14 -177.7(6)
C9 P2 C13 C16 -171.8(8)
Se4 P2 C13 C16 -51.1(8)
Se3 P2 C13 C16 63.7(8)
C9 P2 C13 C15 71.6(9)
Se4 P2 C13 C15 -167.7(7)
Se3 P2 C13 C15 -52.9(8)
C21 P3 C17 C20 -67.8(10)
Se5 P3 C17 C20 170.2(8)
Se6 P3 C17 C20 53.8(9)
C21 P3 C17 C18 176.2(7)
Se5 P3 C17 C18 54.2(8)
Se6 P3 C17 C18 -62.2(8)
C21 P3 C17 C19 58.5(10)
Se5 P3 C17 C19 -63.5(9)
Se6 P3 C17 C19 -179.9(8)
C17 P3 C21 C24 175.3(7)
Se5 P3 C21 C24 -62.0(8)
Se6 P3 C21 C24 53.4(8)
C17 P3 C21 C23 58.7(11)
Se5 P3 C21 C23 -178.6(9)
Se6 P3 C21 C23 -63.3(10)
C17 P3 C21 C22 -66.1(9)
Se5 P3 C21 C22 56.5(8)
Se6 P3 C21 C22 171.9(7)
C29 P4 C25 C26 -166.4(8)
Se8 P4 C25 C26 70.8(8)
Se7 P4 C25 C26 -45.9(9)
C29 P4 C25 C27 -47.9(10)
Se8 P4 C25 C27 -170.7(7)
Se7 P4 C25 C27 72.6(8)
C29 P4 C25 C28 76.1(10)
Se8 P4 C25 C28 -46.7(9)
Se7 P4 C25 C28 -163.4(7)
C25 P4 C29 C31 -54.9(10)
Se8 P4 C29 C31 67.8(9)
Se7 P4 C29 C31 -177.1(8)
C25 P4 C29 C30 69.3(10)
Se8 P4 C29 C30 -168.1(7)
Se7 P4 C29 C30 -52.9(9)
C25 P4 C29 C32 -172.9(7)
Se8 P4 C29 C32 -50.2(8)
Se7 P4 C29 C32 65.0(8)
C37 P5 C33 C34 -71.1(9)
Se9 P5 C33 C34 53.7(8)
Se10 P5 C33 C34 168.2(7)
C37 P5 C33 C35 51.7(9)
Se9 P5 C33 C35 176.4(7)
Se10 P5 C33 C35 -69.0(8)
C37 P5 C33 C36 171.9(8)
Se9 P5 C33 C36 -63.4(8)
Se10 P5 C33 C36 51.2(8)
C33 P5 C37 C38 170.4(8)
Se9 P5 C37 C38 47.5(8)
Se10 P5 C37 C38 -68.7(8)
C33 P5 C37 C40 -71.8(9)
Se9 P5 C37 C40 165.3(7)
Se10 P5 C37 C40 49.0(8)
C33 P5 C37 C39 52.4(9)
Se9 P5 C37 C39 -70.5(8)
Se10 P5 C37 C39 173.2(7)
C41 P6 C45 C46 61.0(10)
Se12 P6 C45 C46 -178.7(7)
Se11 P6 C45 C46 -60.5(9)
C41 P6 C45 C48 178.7(7)
Se12 P6 C45 C48 -61.0(8)
Se11 P6 C45 C48 57.1(8)
C41 P6 C45 C47 -62.4(10)
Se12 P6 C45 C47 57.9(9)
Se11 P6 C45 C47 176.1(7)
